data_2212476
loop_
_publ_author_name
'Chojnacki, Jaroslaw'
'Andrzej Robaszkiewicz'
'Eberhard Matern'
'Elke Baum'
'Jerzy Pikies'

_publ_section_title
;<i>cis</i>-Dichloro(di-<i>tert</i>-butylphosphine-\k<i>P</i>)(triphenylphosphine-\k<i>P</i>)platinum(II)
 tetrahydrofuran hemisolvate
;
_journal_coeditor_code BT2255
_journal_issue 3
_journal_name_full 'Acta Crystallographica Section E'
_journal_page_first m680
_journal_page_last m682
_journal_paper_doi 10.1107/S1600536807005259
_journal_volume 63
_journal_year 2007
_chemical_formula_iupac '[Pt Cl2 (C8 H19 P) (C18 H15 P)] , 0.5C4 H8 O'
_chemical_formula_moiety '2C26 H34 Cl2 P2 Pt , C4 H8 O'
_chemical_formula_sum 'C56 H76 Cl4 O P4 Pt2'
_chemical_formula_weight 1421.03
_chemical_name_systematic
;
cis-Dichloro(di-<i>tert</i>-butylphosphine-\kP)(triphenylphosphine-
\kP)platinum(II) tetrahydrofuran hemisolvate
;
_space_group_IT_number 14
_symmetry_cell_setting monoclinic
_symmetry_space_group_name_Hall '-P 2yn'
_symmetry_space_group_name_H-M 'P 1 21/n 1'
_atom_sites_solution_hydrogens geom
_atom_sites_solution_primary direct
_atom_sites_solution_secondary difmap
_audit_conform_dict_name cif_core.dic
_audit_conform_dict_version 2.3
_audit_creation_method 'WinGX routine CIF_UPDATE'
_cell_angle_alpha 90
_cell_angle_beta 117.346(9)
_cell_angle_gamma 90
_cell_formula_units_Z 2
_cell_length_a 16.3384(14)
_cell_length_b 11.9630(8)
_cell_length_c 16.5346(14)
_cell_measurement_reflns_used 8000
_cell_measurement_temperature 180(2)
_cell_measurement_theta_max 25
_cell_measurement_theta_min 1.5
_cell_volume 2870.6(5)
_computing_cell_refinement X-AREA
_computing_data_collection 'X-AREA (Stoe & Cie, 1997)'
_computing_data_reduction 'XRED (Stoe & Cie, 1997)'
_computing_molecular_graphics 'ORTEP-3 for Windows (Farrugia, 1997)'
_computing_publication_material 'WinGX (Farrugia, 1999)'
_computing_structure_refinement 'SHELXL97 (Sheldrick, 1997)'
_computing_structure_solution 'SHELXS97 (Sheldrick, 1997)'
_diffrn_ambient_temperature 180(2)
_diffrn_measured_fraction_theta_full 0.968
_diffrn_measured_fraction_theta_max 0.968
_diffrn_measurement_device_type 'Stoe IPDS'
_diffrn_measurement_method area-detector
_diffrn_radiation_monochromator graphite
_diffrn_radiation_type MoK\a
_diffrn_radiation_wavelength 0.71073
_diffrn_reflns_av_R_equivalents 0.025
_diffrn_reflns_limit_h_max 17
_diffrn_reflns_limit_h_min -19
_diffrn_reflns_limit_k_max 14
_diffrn_reflns_limit_k_min 0
_diffrn_reflns_limit_l_max 19
_diffrn_reflns_limit_l_min 0
_diffrn_reflns_number 11449
_diffrn_reflns_theta_full 25.05
_diffrn_reflns_theta_max 25.05
_diffrn_reflns_theta_min 2.21
_exptl_absorpt_coefficient_mu 5.203
_exptl_absorpt_correction_T_max 0.4795
_exptl_absorpt_correction_T_min 0.2776
_exptl_absorpt_correction_type numerical
_exptl_absorpt_process_details '(Six faces defined; X-RED; Stoe & Cie, 1997)'
_exptl_crystal_colour 'pale yellow'
_exptl_crystal_density_diffrn 1.644
_exptl_crystal_density_method 'not measured'
_exptl_crystal_description parallelepiped
_exptl_crystal_F_000 1408
_exptl_crystal_size_max 0.33
_exptl_crystal_size_mid 0.25
_exptl_crystal_size_min 0.15
_refine_diff_density_max 0.768
_refine_diff_density_min -0.947
_refine_ls_extinction_method none
_refine_ls_goodness_of_fit_ref 0.998
_refine_ls_hydrogen_treatment mixed
_refine_ls_matrix_type full
_refine_ls_number_parameters 326
_refine_ls_number_reflns 4926
_refine_ls_number_restraints 9
_refine_ls_restrained_S_all 1.005
_refine_ls_R_factor_all 0.024
_refine_ls_R_factor_gt 0.0192
_refine_ls_shift/su_max 0.001
_refine_ls_shift/su_mean 0
_refine_ls_structure_factor_coef Fsqd
_refine_ls_weighting_details 'calc w = 1/[\s^2^(Fo^2^)+(0.032P)^2^] where P=(Fo^2^+2Fc^2^)/3'
_refine_ls_weighting_scheme calc
_refine_ls_wR_factor_gt 0.0462
_refine_ls_wR_factor_ref 0.0472
_reflns_number_gt 4328
_reflns_number_total 4926
_reflns_threshold_expression I>2\s(I)
_cod_data_source_file bt2255.cif
_cod_data_source_block I
_cod_original_sg_symbol_H-M 'P 21/n'
_cod_database_code 2212476
_cod_database_fobs_code 2212476

loop_
_symmetry_equiv_pos_as_xyz
'x, y, z'
'-x+1/2, y+1/2, -z+1/2'
'-x, -y, -z'
'x-1/2, -y-1/2, z-1/2'

loop_
_atom_site_type_symbol
_atom_site_label
_atom_site_fract_x
_atom_site_fract_y
_atom_site_fract_z
_atom_site_U_iso_or_equiv
_atom_site_adp_type
_atom_site_calc_flag
_atom_site_refinement_flags
_atom_site_occupancy
_atom_site_disorder_assembly
_atom_site_disorder_group
Pt Pt1 0.816183(7) 0.473615(9) 0.039440(7) 0.01584(5) Uani d . 1 . .
Cl Cl1 0.92824(5) 0.50826(7) 0.19056(5) 0.02612(17) Uani d . 1 . .
Cl Cl2 0.89698(6) 0.30851(8) 0.04433(6) 0.0396(2) Uani d . 1 . .
P P1 0.75050(5) 0.63678(6) 0.04673(5) 0.01472(15) Uani d . 1 . .
P P2 0.71798(5) 0.43698(7) -0.10731(5) 0.01967(16) Uani d . 1 A .
H H1 0.654(2) 0.513(3) -0.146(2) 0.025(9) Uiso d . 1 . .
C C1 0.81973(18) 0.7580(3) 0.04729(18) 0.0177(6) Uani d . 1 . .
C C2 0.90766(19) 0.7443(3) 0.0562(2) 0.0225(7) Uani d . 1 . .
H H2 0.9326 0.6713 0.062 0.027 Uiso calc R 1 . .
C C3 0.9598(2) 0.8368(3) 0.0566(2) 0.0316(8) Uani d . 1 . .
H H3 1.0197 0.8261 0.0619 0.038 Uiso calc R 1 . .
C C4 0.9252(2) 0.9439(3) 0.0495(2) 0.0305(8) Uani d . 1 . .
H H4 0.9619 1.0067 0.0521 0.037 Uiso calc R 1 . .
C C5 0.8366(2) 0.9589(3) 0.0386(2) 0.0265(7) Uani d . 1 . .
H H5 0.812 1.0322 0.0324 0.032 Uiso calc R 1 . .
C C6 0.7834(2) 0.8669(3) 0.0367(2) 0.0224(7) Uani d . 1 . .
H H6 0.7224 0.8777 0.0283 0.027 Uiso calc R 1 . .
C C7 0.72801(18) 0.6466(3) 0.14498(19) 0.0181(6) Uani d . 1 . .
C C8 0.7025(2) 0.7479(3) 0.1693(2) 0.0303(8) Uani d . 1 . .
H H8 0.7018 0.8143 0.1375 0.036 Uiso calc R 1 . .
C C9 0.6783(2) 0.7523(3) 0.2394(3) 0.0349(8) Uani d . 1 . .
H H9 0.6622 0.8218 0.256 0.042 Uiso calc R 1 . .
C C10 0.6777(2) 0.6556(3) 0.2854(2) 0.0370(9) Uani d . 1 . .
H H10 0.6618 0.6585 0.334 0.044 Uiso calc R 1 . .
C C11 0.7004(3) 0.5547(3) 0.2597(3) 0.0402(9) Uani d . 1 . .
H H11 0.6986 0.4879 0.2899 0.048 Uiso calc R 1 . .
C C12 0.7256(2) 0.5502(3) 0.1909(2) 0.0287(7) Uani d . 1 . .
H H12 0.7414 0.4803 0.1745 0.034 Uiso calc R 1 . .
C C13 0.63647(18) 0.6690(2) -0.04664(19) 0.0166(6) Uani d . 1 . .
C C14 0.5580(2) 0.6328(3) -0.0417(2) 0.0271(7) Uani d . 1 . .
H H14 0.5633 0.5966 0.0116 0.032 Uiso calc R 1 . .
C C15 0.4714(2) 0.6500(4) -0.1156(3) 0.0400(10) Uani d . 1 . .
H H15 0.4175 0.6261 -0.1123 0.048 Uiso calc R 1 . .
C C16 0.4636(2) 0.7015(3) -0.1930(2) 0.0390(9) Uani d . 1 . .
H H16 0.4045 0.7122 -0.2433 0.047 Uiso calc R 1 . .
C C17 0.5413(2) 0.7379(3) -0.1982(2) 0.0303(8) Uani d . 1 . .
H H17 0.5357 0.7738 -0.2518 0.036 Uiso calc R 1 . .
C C18 0.62786(19) 0.7217(3) -0.1247(2) 0.0214(7) Uani d . 1 . .
H H18 0.6813 0.7469 -0.128 0.026 Uiso calc R 1 . .
C C19 0.6404(2) 0.3125(3) -0.1299(3) 0.0317(8) Uani d . 1 . .
C C20 0.5861(5) 0.3351(5) -0.0764(5) 0.0522(19) Uani d P 0.852(13) A 1
H H20A 0.5436 0.273 -0.0856 0.063 Uiso calc PR 0.852(13) A 1
H H20B 0.551 0.4046 -0.0982 0.063 Uiso calc PR 0.852(13) A 1
H H20C 0.629 0.3421 -0.0115 0.063 Uiso calc PR 0.852(13) A 1
C C21 0.6910(4) 0.2013(4) -0.0981(6) 0.058(2) Uani d P 0.852(13) A 1
H H21A 0.7288 0.2027 -0.0318 0.07 Uiso calc PR 0.852(13) A 1
H H21B 0.7307 0.1894 -0.1273 0.07 Uiso calc PR 0.852(13) A 1
H H21C 0.6461 0.1404 -0.1148 0.07 Uiso calc PR 0.852(13) A 1
C C22 0.5703(4) 0.3039(6) -0.2307(4) 0.0452(15) Uani d P 0.852(13) A 1
H H22A 0.6021 0.2823 -0.2662 0.054 Uiso calc PR 0.852(13) A 1
H H22B 0.5402 0.3765 -0.252 0.054 Uiso calc PR 0.852(13) A 1
H H22C 0.5239 0.2475 -0.2383 0.054 Uiso calc PR 0.852(13) A 1
C C20A 0.6325(19) 0.295(2) -0.0405(19) 0.029(7) Uiso d P 0.148(13) A 2
H H20D 0.5939 0.2299 -0.0469 0.035 Uiso calc PR 0.148(13) A 2
H H20E 0.6046 0.3617 -0.0286 0.035 Uiso calc PR 0.148(13) A 2
H H20F 0.694 0.2835 0.0103 0.035 Uiso calc PR 0.148(13) A 2
C C21A 0.6852(19) 0.204(2) -0.153(2) 0.037(7) Uiso d P 0.148(13) A 2
H H21D 0.7487 0.1943 -0.1057 0.044 Uiso calc PR 0.148(13) A 2
H H21E 0.685 0.2154 -0.2121 0.044 Uiso calc PR 0.148(13) A 2
H H21F 0.649 0.1377 -0.1563 0.044 Uiso calc PR 0.148(13) A 2
C C22A 0.550(2) 0.344(3) -0.221(2) 0.033(8) Uiso d P 0.148(13) A 2
H H22D 0.5674 0.3763 -0.2649 0.039 Uiso calc PR 0.148(13) A 2
H H22E 0.5136 0.3986 -0.2064 0.039 Uiso calc PR 0.148(13) A 2
H H22F 0.513 0.2765 -0.2463 0.039 Uiso calc PR 0.148(13) A 2
C C23 0.7717(2) 0.4534(3) -0.1851(2) 0.0310(8) Uani d . 1 . .
C C24 0.6994(3) 0.4913(4) -0.2792(3) 0.0590(13) Uani d . 1 A .
H H24A 0.7293 0.5073 -0.3175 0.071 Uiso calc R 1 . .
H H24B 0.6689 0.5591 -0.2732 0.071 Uiso calc R 1 . .
H H24C 0.6535 0.432 -0.3073 0.071 Uiso calc R 1 . .
C C25 0.8436(3) 0.5461(4) -0.1456(3) 0.0559(13) Uani d . 1 A .
H H25A 0.8938 0.5214 -0.0875 0.067 Uiso calc R 1 . .
H H25B 0.8149 0.6132 -0.1358 0.067 Uiso calc R 1 . .
H H25C 0.8682 0.5632 -0.1882 0.067 Uiso calc R 1 . .
C C26 0.8163(4) 0.3463(4) -0.1957(4) 0.0707(15) Uani d . 1 A .
H H26A 0.7687 0.2894 -0.2258 0.085 Uiso calc R 1 . .
H H26B 0.8609 0.3192 -0.1355 0.085 Uiso calc R 1 . .
H H26C 0.8479 0.3614 -0.2325 0.085 Uiso calc R 1 . .
O O1 0.6019(4) 0.9992(6) 0.0225(5) 0.0670(18) Uiso d PD 0.5 . .
C C27 0.5263(6) 0.9822(10) -0.0632(6) 0.058(3) Uiso d PD 0.5 . .
H H27A 0.5283 0.9052 -0.0842 0.07 Uiso calc PR 0.5 . .
H H27B 0.5298 1.035 -0.1076 0.07 Uiso calc PR 0.5 . .
C C28 0.4400(6) 0.9990(15) -0.0591(8) 0.125(6) Uiso d PD 0.5 . .
H H28A 0.4077 0.927 -0.0656 0.15 Uiso calc PR 0.5 . .
H H28B 0.399 1.0502 -0.1081 0.15 Uiso calc PR 0.5 . .
C C29 0.4672(5) 1.0495(10) 0.0329(7) 0.065(3) Uiso d PD 0.5 . .
H H29A 0.4416 1.1257 0.0273 0.078 Uiso calc PR 0.5 . .
H H29B 0.4458 1.0027 0.0688 0.078 Uiso calc PR 0.5 . .
C C30 0.5670(5) 1.0521(9) 0.0745(6) 0.059(3) Uiso d PD 0.5 . .
H H30A 0.5878 1.1309 0.084 0.071 Uiso calc PR 0.5 . .
H H30B 0.5922 1.0157 0.1349 0.071 Uiso calc PR 0.5 . .

loop_
_atom_site_aniso_label
_atom_site_aniso_U_11
_atom_site_aniso_U_22
_atom_site_aniso_U_33
_atom_site_aniso_U_12
_atom_site_aniso_U_13
_atom_site_aniso_U_23
Pt1 0.01787(7) 0.01566(7) 0.01269(7) 0.00382(4) 0.00591(5) 0.00152(4)
Cl1 0.0239(3) 0.0299(4) 0.0161(4) 0.0020(3) 0.0019(3) 0.0010(3)
Cl2 0.0428(5) 0.0342(5) 0.0324(5) 0.0231(4) 0.0093(4) -0.0014(4)
P1 0.0161(3) 0.0149(4) 0.0120(3) 0.0011(3) 0.0054(3) 0.0002(3)
P2 0.0229(4) 0.0191(4) 0.0143(4) 0.0035(3) 0.0062(3) -0.0020(3)
C1 0.0196(14) 0.0188(15) 0.0141(14) -0.0008(11) 0.0072(11) 0.0004(11)
C2 0.0217(14) 0.0237(16) 0.0215(15) 0.0021(12) 0.0094(12) 0.0031(13)
C3 0.0233(15) 0.039(2) 0.0349(19) -0.0022(14) 0.0151(14) 0.0052(16)
C4 0.0386(18) 0.0247(17) 0.0288(18) -0.0106(14) 0.0159(15) 0.0026(14)
C5 0.0405(17) 0.0158(16) 0.0271(18) -0.0014(12) 0.0188(15) 0.0016(13)
C6 0.0256(15) 0.0215(16) 0.0220(16) 0.0010(13) 0.0125(12) -0.0004(13)
C7 0.0169(13) 0.0255(16) 0.0115(13) -0.0020(11) 0.0061(11) -0.0024(12)
C8 0.0457(19) 0.0227(17) 0.0316(18) -0.0060(14) 0.0257(16) -0.0045(15)
C9 0.0458(19) 0.033(2) 0.038(2) -0.0078(15) 0.0291(16) -0.0141(16)
C10 0.0364(18) 0.059(3) 0.0201(17) 0.0030(17) 0.0169(15) 0.0006(17)
C11 0.045(2) 0.045(2) 0.035(2) 0.0118(17) 0.0221(17) 0.0199(17)
C12 0.0351(17) 0.0269(17) 0.0272(17) 0.0081(13) 0.0170(14) 0.0094(14)
C13 0.0190(13) 0.0134(14) 0.0161(14) 0.0019(11) 0.0069(11) -0.0024(11)
C14 0.0232(15) 0.0370(19) 0.0177(15) -0.0034(13) 0.0065(13) 0.0015(14)
C15 0.0177(15) 0.063(3) 0.034(2) -0.0072(16) 0.0068(14) 0.0046(19)
C16 0.0211(16) 0.060(3) 0.0226(18) 0.0035(15) -0.0017(13) 0.0060(17)
C17 0.0280(16) 0.036(2) 0.0195(16) 0.0051(14) 0.0047(13) 0.0059(15)
C18 0.0212(14) 0.0210(16) 0.0192(15) 0.0066(12) 0.0070(12) 0.0025(12)
C19 0.0317(17) 0.0261(18) 0.0357(19) -0.0034(13) 0.0142(15) -0.0074(15)
C20 0.061(4) 0.050(3) 0.059(4) -0.029(3) 0.039(3) -0.020(3)
C21 0.057(3) 0.022(2) 0.075(5) -0.006(2) 0.013(3) -0.001(3)
C22 0.029(2) 0.044(3) 0.048(3) -0.007(2) 0.006(2) -0.011(3)
C23 0.0411(18) 0.036(2) 0.0211(17) 0.0036(14) 0.0190(15) 0.0009(14)
C24 0.068(3) 0.080(3) 0.021(2) -0.012(2) 0.014(2) 0.011(2)
C25 0.062(3) 0.081(4) 0.042(2) -0.029(2) 0.039(2) -0.015(2)
C26 0.109(4) 0.070(3) 0.072(3) 0.034(3) 0.075(3) 0.010(3)

loop_
_atom_type_symbol
_atom_type_description
_atom_type_scat_dispersion_real
_atom_type_scat_dispersion_imag
_atom_type_scat_source
C C 0.0033 0.0016 'International Tables Vol C Tables 4.2.6.8 and 6.1.1.4'
H H 0 0 'International Tables Vol C Tables 4.2.6.8 and 6.1.1.4'
Cl Cl 0.1484 0.1585 'International Tables Vol C Tables 4.2.6.8 and 6.1.1.4'
P P 0.1023 0.0942 'International Tables Vol C Tables 4.2.6.8 and 6.1.1.4'
Pt Pt -1.7033 8.3905 'International Tables Vol C Tables 4.2.6.8 and 6.1.1.4'
O O 0.0106 0.006 'International Tables Vol C Tables 4.2.6.8 and 6.1.1.4'

loop_
_geom_angle_atom_site_label_1
_geom_angle_atom_site_label_2
_geom_angle_atom_site_label_3
_geom_angle
P2 Pt1 P1 96.02(3)
P2 Pt1 Cl2 89.11(3)
P1 Pt1 Cl2 174.64(3)
P2 Pt1 Cl1 175.64(3)
P1 Pt1 Cl1 87.03(3)
Cl2 Pt1 Cl1 87.76(3)
C7 P1 C13 101.17(13)
C7 P1 C1 108.64(13)
C13 P1 C1 102.93(13)
C7 P1 Pt1 113.46(10)
C13 P1 Pt1 117.44(9)
C1 P1 Pt1 112.10(10)
C23 P2 C19 115.70(16)
C23 P2 Pt1 113.15(11)
C19 P2 Pt1 116.72(12)
C23 P2 H1 96.4(17)
C19 P2 H1 98.1(15)
Pt1 P2 H1 113.8(16)
C2 C1 C6 118.7(3)
C2 C1 P1 120.9(2)
C6 C1 P1 120.4(2)
C1 C2 C3 120.6(3)
C1 C2 H2 119.7
C3 C2 H2 119.7
C4 C3 C2 120.6(3)
C4 C3 H3 119.7
C2 C3 H3 119.7
C3 C4 C5 119.5(3)
C3 C4 H4 120.3
C5 C4 H4 120.3
C4 C5 C6 120.3(3)
C4 C5 H5 119.9
C6 C5 H5 119.9
C5 C6 C1 120.3(3)
C5 C6 H6 119.9
C1 C6 H6 119.9
C12 C7 C8 118.3(3)
C12 C7 P1 120.0(2)
C8 C7 P1 121.3(2)
C9 C8 C7 120.7(3)
C9 C8 H8 119.7
C7 C8 H8 119.7
C8 C9 C10 120.2(3)
C8 C9 H9 119.9
C10 C9 H9 119.9
C11 C10 C9 119.1(4)
C11 C10 H10 120.4
C9 C10 H10 120.4
C12 C11 C10 120.8(4)
C12 C11 H11 119.6
C10 C11 H11 119.6
C11 C12 C7 120.8(3)
C11 C12 H12 119.6
C7 C12 H12 119.6
C18 C13 C14 119.7(3)
C18 C13 P1 120.6(2)
C14 C13 P1 119.5(2)
C13 C14 C15 119.6(3)
C13 C14 H14 120.2
C15 C14 H14 120.2
C16 C15 C14 120.2(3)
C16 C15 H15 119.9
C14 C15 H15 119.9
C15 C16 C17 120.4(3)
C15 C16 H16 119.8
C17 C16 H16 119.8
C16 C17 C18 119.7(3)
C16 C17 H17 120.2
C18 C17 H17 120.2
C13 C18 C17 120.4(3)
C13 C18 H18 119.8
C17 C18 H18 119.8
C21 C19 C22 109.4(4)
C21 C19 C20 108.7(4)
C22 C19 C20 107.3(4)
C22 C19 C20A 132.7(10)
C21 C19 C22A 130.6(12)
C20 C19 C22A 88.2(13)
C20A C19 C22A 118.6(15)
C22 C19 C21A 83.1(12)
C20 C19 C21A 136.2(12)
C20A C19 C21A 111.4(15)
C22A C19 C21A 106.8(15)
C21 C19 P2 114.4(3)
C22 C19 P2 111.6(3)
C20 C19 P2 105.2(3)
C20A C19 P2 105.0(9)
C22A C19 P2 104.4(11)
C21A C19 P2 110.1(10)
C19 C20 H20A 109.5
C19 C20 H20B 109.5
C19 C20 H20C 109.5
C19 C21 H21A 109.5
C19 C21 H21B 109.5
C19 C21 H21C 109.5
C19 C22 H22A 109.5
C19 C22 H22B 109.5
C19 C22 H22C 109.5
C19 C20A H20D 109.5
C19 C20A H20E 109.5
H20D C20A H20E 109.5
C19 C20A H20F 109.5
H20D C20A H20F 109.5
H20E C20A H20F 109.5
C19 C21A H21D 109.5
C19 C21A H21E 109.5
H21D C21A H21E 109.5
C19 C21A H21F 109.5
H21D C21A H21F 109.5
H21E C21A H21F 109.5
C19 C22A H22D 109.5
C19 C22A H22E 109.5
H22D C22A H22E 109.5
C19 C22A H22F 109.5
H22D C22A H22F 109.5
H22E C22A H22F 109.5
C26 C23 C25 110.2(4)
C26 C23 C24 108.7(4)
C25 C23 C24 107.7(3)
C26 C23 P2 113.0(3)
C25 C23 P2 107.1(2)
C24 C23 P2 110.1(3)
C23 C24 H24A 109.5
C23 C24 H24B 109.5
H24A C24 H24B 109.5
C23 C24 H24C 109.5
H24A C24 H24C 109.5
H24B C24 H24C 109.5
C23 C25 H25A 109.5
C23 C25 H25B 109.5
H25A C25 H25B 109.5
C23 C25 H25C 109.5
H25A C25 H25C 109.5
H25B C25 H25C 109.5
C23 C26 H26A 109.5
C23 C26 H26B 109.5
H26A C26 H26B 109.5
C23 C26 H26C 109.5
H26A C26 H26C 109.5
H26B C26 H26C 109.5
C30 O1 C27 105.7(5)
O1 C27 C28 110.8(6)
O1 C27 H27A 109.5
C28 C27 H27A 109.5
O1 C27 H27B 109.5
C28 C27 H27B 109.5
H27A C27 H27B 108.1
C27 C28 C29 105.1(5)
C27 C28 H28A 110.7
C29 C28 H28A 110.7
C27 C28 H28B 110.7
C29 C28 H28B 110.7
H28A C28 H28B 108.8
C30 C29 C28 103.6(5)
C30 C29 H29A 111
C28 C29 H29A 111
C30 C29 H29B 111
C28 C29 H29B 111
H29A C29 H29B 109
O1 C30 C29 113.0(6)
O1 C30 H30A 109
C29 C30 H30A 109
O1 C30 H30B 109
C29 C30 H30B 109
H30A C30 H30B 107.8

loop_
_geom_bond_atom_site_label_1
_geom_bond_atom_site_label_2
_geom_bond_site_symmetry_2
_geom_bond_distance
Pt1 P2 . 2.2533(8)
Pt1 P1 . 2.2572(7)
Pt1 Cl2 . 2.3564(8)
Pt1 Cl1 . 2.3589(8)
P1 C7 . 1.827(3)
P1 C13 . 1.833(3)
P1 C1 . 1.836(3)
P2 C23 . 1.871(4)
P2 C19 . 1.878(3)
P2 H1 . 1.30(3)
C1 C2 . 1.385(4)
C1 C6 . 1.409(4)
C2 C3 . 1.394(5)
C2 H2 . 0.95
C3 C4 . 1.384(5)
C3 H3 . 0.95
C4 C5 . 1.387(5)
C4 H4 . 0.95
C5 C6 . 1.393(5)
C5 H5 . 0.95
C6 H6 . 0.95
C7 C12 . 1.392(5)
C7 C8 . 1.399(5)
C8 C9 . 1.387(5)
C8 H8 . 0.95
C9 C10 . 1.387(6)
C9 H9 . 0.95
C10 C11 . 1.386(6)
C10 H10 . 0.95
C11 C12 . 1.377(5)
C11 H11 . 0.95
C12 H12 . 0.95
C13 C18 . 1.384(4)
C13 C14 . 1.390(4)
C14 C15 . 1.397(4)
C14 H14 . 0.95
C15 C16 . 1.373(6)
C15 H15 . 0.95
C16 C17 . 1.382(5)
C16 H16 . 0.95
C17 C18 . 1.391(4)
C17 H17 . 0.95
C18 H18 . 0.95
C19 C21 . 1.527(6)
C19 C22 . 1.532(6)
C19 C20 . 1.536(7)
C19 C20A . 1.55(3)
C19 C22A . 1.59(3)
C19 C21A . 1.62(3)
C20 H20A . 0.98
C20 H20B . 0.98
C20 H20C . 0.98
C21 H21A . 0.98
C21 H21B . 0.98
C21 H21C . 0.98
C22 H22A . 0.98
C22 H22B . 0.98
C22 H22C . 0.98
C20A H20D . 0.98
C20A H20E . 0.98
C20A H20F . 0.98
C21A H21D . 0.98
C21A H21E . 0.98
C21A H21F . 0.98
C22A H22D . 0.98
C22A H22E . 0.98
C22A H22F . 0.98
C23 C26 . 1.523(6)
C23 C25 . 1.527(5)
C23 C24 . 1.527(5)
C24 H24A . 0.98
C24 H24B . 0.98
C24 H24C . 0.98
C25 H25A . 0.98
C25 H25B . 0.98
C25 H25C . 0.98
C26 H26A . 0.98
C26 H26B . 0.98
C26 H26C . 0.98
O1 C28 3_675 1.104(14)
O1 C29 3_675 1.227(11)
O1 C30 . 1.384(8)
O1 C27 . 1.403(8)
C27 C28 . 1.456(8)
C27 H27A . 0.99
C27 H27B . 0.99
C28 C29 . 1.502(9)
C28 H28A . 0.99
C28 H28B . 0.99
C29 C30 . 1.449(7)
C29 H29A . 0.99
C29 H29B . 0.99
C30 H30A . 0.99
C30 H30B . 0.99
